data_4077809
loop_
_publ_author_name
'Mahon, Mary F.'
'Whittlesey, Michael K.'
'Wood, Paul T.'

_publ_section_title
;
 Synthesis and Structures of Organometallic Aqua Complexes of
 Ruthenium(II)
;
_journal_issue 20
_journal_name_full Organometallics
_journal_page_first 4068
_journal_paper_doi 10.1021/om990411s
_journal_volume 18
_journal_year 1999
_chemical_formula_sum 'C30 H26.4 F6 O9.2 P2 Ru S2'
_chemical_formula_weight 875.24
_chemical_name_systematic
; 

 ? 

;
_space_group_IT_number 14
_symmetry_cell_setting monoclinic
_symmetry_space_group_name_Hall '-P 2yn'
_symmetry_space_group_name_H-M 'P 1 21/n 1'
_atom_sites_solution_hydrogens geom
_atom_sites_solution_primary direct
_atom_sites_solution_secondary difmap
_audit_creation_method SHELXL
_cell_angle_alpha 90.00
_cell_angle_beta 100.72(3)
_cell_angle_gamma 90.00
_cell_formula_units_Z 4
_cell_length_a 11.637(6)
_cell_length_b 18.452(2)
_cell_length_c 17.227(3)
_cell_measurement_temperature 293(2)
_cell_volume 3635(2)
_computing_structure_refinement 'SHELXL-93 (Sheldrick, 1993)'
_computing_structure_solution 'SHELXS-86 (Sheldrick, 1990)'
_diffrn_ambient_temperature 293(2)
_diffrn_radiation_monochromator graphite
_diffrn_radiation_source 'fine-focus sealed tube'
_diffrn_radiation_type MoK\a
_diffrn_radiation_wavelength 0.71073
_diffrn_reflns_av_R_equivalents 0.0481
_diffrn_reflns_av_sigmaI/netI 0.0733
_diffrn_reflns_limit_h_max 13
_diffrn_reflns_limit_h_min -13
_diffrn_reflns_limit_k_max 21
_diffrn_reflns_limit_k_min -21
_diffrn_reflns_limit_l_max 20
_diffrn_reflns_limit_l_min -20
_diffrn_reflns_number 11878
_diffrn_reflns_theta_max 24.58
_diffrn_reflns_theta_min 1.63
_exptl_absorpt_coefficient_mu 0.715
_exptl_crystal_density_diffrn 1.600
_exptl_crystal_F_000 1760
_exptl_crystal_size_max 0.09
_exptl_crystal_size_mid 0.10
_exptl_crystal_size_min 0.10
_refine_diff_density_max 1.087
_refine_diff_density_min -0.570
_refine_diff_density_rms 0.096
_refine_ls_extinction_method none
_refine_ls_goodness_of_fit_all 0.970
_refine_ls_goodness_of_fit_obs 1.118
_refine_ls_matrix_type full
_refine_ls_number_parameters 447
_refine_ls_number_reflns 6086
_refine_ls_number_restraints 0
_refine_ls_restrained_S_all 1.041
_refine_ls_restrained_S_obs 1.118
_refine_ls_R_factor_all 0.0953
_refine_ls_R_factor_obs 0.0590
_refine_ls_shift/esd_max -0.014
_refine_ls_shift/esd_mean 0.001
_refine_ls_structure_factor_coef Fsqd
_refine_ls_weighting_details 'w=1/[\s^2^(Fo^2^)+(0.1102P)^2^+0.0000P] where P=(Fo^2^+2Fc^2^)/3'
_refine_ls_weighting_scheme calc
_refine_ls_wR_factor_all 0.1885
_refine_ls_wR_factor_obs 0.1606
_reflns_number_observed 3946
_reflns_number_total 6091
_reflns_observed_criterion >2sigma(I)
_cod_data_source_file om990411s.cif
_cod_data_source_block compound_1
_cod_depositor_comments
;
The following automatic conversions were performed:

'_symmetry_cell_setting' value 'Monoclinic' changed to 'monoclinic'
according to /home/saulius/struct/CIF-dictionaries/cif_core.dic
dictionary named 'cif_core.dic' version 2.4.2 from 2011-04-26.

Automatic conversion script
Id: cif_fix_values 1715 2011-07-08 13:25:40Z adriana 

The following automatic conversions were performed:

'_refine_ls_weighting_scheme' value 'calc
w=1/[\s^2^(Fo^2^)+(0.1102P)^2^+0.0000P] where P=(Fo^2^+2Fc^2^)/3' was
changed to 'calc'. New tag '_refine_ls_weighting_details' was
created. The value of the new tag was set to
'w=1/[\s^2^(Fo^2^)+(0.1102P)^2^+0.0000P] where P=(Fo^2^+2Fc^2^)/3'.

Automatic conversion script
Id: cif_fix_values 3143 2015-03-26 13:38:13Z robertas 
;
_cod_original_cell_volume 3634.5(20)
_cod_original_sg_symbol_H-M P21/c
_cod_original_formula_sum 'C30 H26.40 F6 O9.20 P2 Ru S2'
_cod_database_code 4077809

loop_
_symmetry_equiv_pos_as_xyz
'x, y, z'
'-x+1/2, y+1/2, -z+1/2'
'-x, -y, -z'
'x-1/2, -y-1/2, z-1/2'

loop_
_atom_site_aniso_label
_atom_site_aniso_U_11
_atom_site_aniso_U_22
_atom_site_aniso_U_33
_atom_site_aniso_U_23
_atom_site_aniso_U_13
_atom_site_aniso_U_12
Ru1 0.0540(3) 0.0361(3) 0.0518(3) -0.0039(2) 0.0007(2) 0.0008(2)
S1 0.0735(13) 0.0450(10) 0.116(2) 0.0011(10) 0.0077(12) -0.0069(9)
O3 0.073(3) 0.049(3) 0.076(3) 0.009(2) -0.004(2) -0.010(2)
O4 0.119(6) 0.068(4) 0.218(8) 0.054(5) 0.007(5) -0.003(4)
O5 0.133(6) 0.097(5) 0.138(5) -0.059(4) 0.029(4) -0.048(4)
C3 0.091(7) 0.070(6) 0.146(9) 0.018(6) 0.003(7) -0.015(5)
F1 0.124(5) 0.182(7) 0.139(5) -0.001(5) 0.056(4) -0.014(4)
F2 0.092(4) 0.142(5) 0.224(7) -0.030(5) 0.021(4) -0.058(4)
F3 0.077(4) 0.125(5) 0.234(7) 0.056(5) 0.022(4) 0.018(3)
S2 0.0717(13) 0.0561(11) 0.0794(12) 0.0080(9) 0.0051(10) 0.0146(9)
O6 0.057(3) 0.050(3) 0.060(2) 0.002(2) -0.007(2) 0.003(2)
O7 0.184(7) 0.111(5) 0.172(6) 0.084(5) 0.104(6) 0.079(5)
O8 0.153(6) 0.071(4) 0.115(4) -0.036(3) -0.041(4) 0.034(4)
C4 0.077(7) 0.075(7) 0.204(12) 0.008(8) 0.007(8) 0.016(5)
F4 0.101(4) 0.111(4) 0.203(6) 0.016(4) 0.006(4) 0.053(4)
F5 0.157(8) 0.181(9) 0.489(20) 0.162(12) 0.156(11) 0.043(6)
F6 0.138(7) 0.228(10) 0.510(19) -0.251(13) -0.157(10) 0.073(6)
C1 0.071(5) 0.044(3) 0.053(3) -0.009(3) 0.005(3) -0.001(3)
O1 0.063(3) 0.070(3) 0.087(3) 0.012(3) -0.003(3) 0.007(3)
C2 0.077(5) 0.048(4) 0.060(4) -0.003(3) -0.005(4) 0.007(3)
O2 0.137(5) 0.083(4) 0.083(4) -0.029(3) 0.009(4) 0.014(4)
P1 0.0563(10) 0.0431(9) 0.0523(8) -0.0050(7) 0.0049(8) -0.0022(7)
P2 0.0646(11) 0.0413(9) 0.0536(9) -0.0055(7) 0.0068(8) 0.0011(8)
C5 0.070(5) 0.049(4) 0.067(4) -0.011(3) 0.010(3) -0.016(3)
C6 0.099(6) 0.039(4) 0.071(4) -0.008(3) 0.008(4) -0.010(4)
C10 0.062(4) 0.041(3) 0.058(3) -0.004(3) 0.003(3) -0.003(3)
C11 0.073(5) 0.051(4) 0.062(4) -0.001(3) 0.011(3) 0.004(3)
C12 0.072(5) 0.073(5) 0.069(4) 0.012(4) 0.005(4) 0.002(4)
C13 0.087(6) 0.073(6) 0.092(5) 0.029(4) -0.001(5) 0.004(4)
C14 0.097(6) 0.057(5) 0.105(6) 0.018(4) 0.014(5) -0.003(4)
C15 0.078(5) 0.051(4) 0.067(4) -0.001(3) 0.008(4) 0.001(4)
C20 0.059(4) 0.063(4) 0.070(4) -0.002(3) 0.020(4) 0.003(3)
C21 0.079(7) 0.211(13) 0.097(6) -0.051(7) 0.019(5) 0.019(7)
C22 0.120(10) 0.208(14) 0.133(9) -0.070(9) 0.046(8) 0.018(10)
C23 0.090(8) 0.114(8) 0.154(10) -0.007(7) 0.066(8) 0.022(6)
C24 0.071(7) 0.172(11) 0.126(9) 0.005(8) 0.031(6) 0.023(7)
C25 0.082(6) 0.157(10) 0.078(5) 0.005(6) 0.012(5) 0.015(6)
C30 0.083(5) 0.048(4) 0.063(4) -0.005(3) 0.013(4) 0.007(4)
C31 0.079(6) 0.114(7) 0.109(6) 0.041(6) 0.020(5) 0.002(5)
C32 0.081(7) 0.159(10) 0.125(8) 0.049(7) 0.035(6) 0.017(7)
C33 0.085(7) 0.130(9) 0.104(7) -0.002(6) 0.019(6) 0.016(6)
C34 0.087(7) 0.109(8) 0.119(7) -0.001(6) 0.015(6) 0.045(6)
C35 0.095(7) 0.077(5) 0.095(5) 0.008(4) 0.022(5) 0.023(5)
C40 0.065(4) 0.058(4) 0.058(4) -0.002(3) 0.007(3) 0.006(3)
C41 0.102(6) 0.068(5) 0.064(4) -0.018(4) -0.004(4) 0.003(4)
C42 0.127(8) 0.094(7) 0.071(5) -0.013(5) -0.003(5) -0.002(6)
C43 0.126(8) 0.124(8) 0.050(4) 0.002(5) -0.004(5) 0.015(7)
C44 0.141(9) 0.095(7) 0.070(5) 0.014(5) 0.003(5) 0.030(6)
C45 0.096(6) 0.073(5) 0.060(4) -0.007(4) 0.003(4) 0.006(4)

loop_
_atom_site_label
_atom_site_type_symbol
_atom_site_fract_x
_atom_site_fract_y
_atom_site_fract_z
_atom_site_U_iso_or_equiv
_atom_site_thermal_displace_type
_atom_site_occupancy
_atom_site_calc_flag
_atom_site_refinement_flags
Ru1 Ru 0.15287(5) 0.09283(2) 0.16555(3) 0.0485(2) Uani 1 d .
S1 S 0.0056(2) -0.05432(10) 0.20003(14) 0.0795(6) Uani 1 d .
O3 O 0.0728(4) 0.0109(2) 0.2312(3) 0.0683(13) Uani 1 d .
O4 O 0.0295(6) -0.1154(3) 0.2482(5) 0.138(3) Uani 1 d .
O5 O -0.0042(6) -0.0631(4) 0.1159(4) 0.122(2) Uani 1 d .
C3 C -0.1409(9) -0.0317(5) 0.2117(7) 0.105(3) Uani 1 d .
F1 F -0.1528(6) -0.0230(4) 0.2840(4) 0.144(2) Uani 1 d .
F2 F -0.2170(5) -0.0819(4) 0.1797(5) 0.153(3) Uani 1 d .
F3 F -0.1763(5) 0.0285(3) 0.1724(4) 0.146(2) Uani 1 d .
S2 S 0.3596(2) -0.02024(10) 0.24446(11) 0.0702(5) Uani 1 d .
O6 O 0.3195(4) 0.0563(2) 0.2342(2) 0.0579(11) Uani 1 d .
O7 O 0.3362(7) -0.0533(4) 0.3141(4) 0.147(3) Uani 1 d .
O8 O 0.3340(6) -0.0631(3) 0.1759(4) 0.122(3) Uani 1 d .
C4 C 0.5178(9) -0.0103(6) 0.2633(9) 0.121(4) Uani 1 d .
F4 F 0.5677(5) -0.0722(3) 0.2787(4) 0.141(2) Uani 1 d .
F5 F 0.5477(8) 0.0137(5) 0.1976(9) 0.263(7) Uani 1 d .
F6 F 0.5529(8) 0.0331(6) 0.3162(9) 0.320(9) Uani 1 d .
C1 C 0.0089(6) 0.1230(3) 0.1091(3) 0.057(2) Uani 1 d .
O1 O -0.0825(4) 0.1396(3) 0.0757(3) 0.0753(14) Uani 1 d .
C2 C 0.1726(6) 0.0278(3) 0.0767(4) 0.064(2) Uani 1 d .
O2 O 0.1836(6) -0.0035(3) 0.0224(3) 0.103(2) Uani 1 d .
P1 P 0.25286(15) 0.18638(8) 0.11681(9) 0.0512(4) Uani 1 d .
P2 P 0.1309(2) 0.17915(8) 0.26740(9) 0.0537(4) Uani 1 d .
C5 C 0.3047(6) 0.2439(4) 0.2029(4) 0.062(2) Uani 1 d .
H5A H 0.3644(6) 0.2185(4) 0.2398(4) 0.075 Uiso 1 calc R
H5B H 0.3389(6) 0.2879(4) 0.1865(4) 0.075 Uiso 1 calc R
C6 C 0.2025(7) 0.2626(3) 0.2427(4) 0.071(2) Uani 1 d .
H6A H 0.1467(7) 0.2923(3) 0.2076(4) 0.085 Uiso 1 calc R
H6B H 0.2303(7) 0.2902(3) 0.2905(4) 0.085 Uiso 1 calc R
C10 C 0.1640(6) 0.2428(3) 0.0417(3) 0.055(2) Uani 1 d .
C11 C 0.0950(6) 0.2103(4) -0.0229(3) 0.062(2) Uani 1 d .
H11 H 0.0944(6) 0.1600(4) -0.0269(3) 0.075 Uiso 1 calc R
C12 C 0.0264(6) 0.2510(4) -0.0824(4) 0.072(2) Uani 1 d .
H12 H -0.0184(6) 0.2282(4) -0.1259(4) 0.087 Uiso 1 calc R
C13 C 0.0257(7) 0.3249(4) -0.0761(5) 0.086(2) Uani 1 d .
H13 H -0.0191(7) 0.3525(4) -0.1157(5) 0.103 Uiso 1 calc R
C14 C 0.0927(7) 0.3593(4) -0.0097(5) 0.087(2) Uani 1 d .
H14 H 0.0903(7) 0.4095(4) -0.0047(5) 0.104 Uiso 1 calc R
C15 C 0.1620(6) 0.3181(4) 0.0479(4) 0.066(2) Uani 1 d .
H15 H 0.2076(6) 0.3408(4) 0.0910(4) 0.079 Uiso 1 calc R
C20 C 0.3820(6) 0.1634(4) 0.0752(4) 0.063(2) Uani 1 d .
C21 C 0.3733(9) 0.1472(7) -0.0021(5) 0.129(4) Uani 1 d .
H21 H 0.3010(9) 0.1508(7) -0.0356(5) 0.155 Uiso 1 calc R
C22 C 0.4714(12) 0.1248(8) -0.0332(7) 0.150(5) Uani 1 d .
H22 H 0.4627(12) 0.1101(8) -0.0856(7) 0.180 Uiso 1 calc R
C23 C 0.5785(10) 0.1247(6) 0.0140(8) 0.114(3) Uani 1 d .
H23 H 0.6445(10) 0.1127(6) -0.0064(8) 0.136 Uiso 1 calc R
C24 C 0.5881(9) 0.1416(7) 0.0878(7) 0.122(4) Uani 1 d .
H24 H 0.6617(9) 0.1404(7) 0.1200(7) 0.146 Uiso 1 calc R
C25 C 0.4912(8) 0.1616(6) 0.1212(5) 0.106(3) Uani 1 d .
H25 H 0.5015(8) 0.1737(6) 0.1744(5) 0.127 Uiso 1 calc R
C30 C -0.0197(7) 0.2023(4) 0.2752(4) 0.065(2) Uani 1 d .
C31 C -0.0738(8) 0.1676(5) 0.3286(5) 0.100(3) Uani 1 d .
H31 H -0.0335(8) 0.1325(5) 0.3619(5) 0.120 Uiso 1 calc R
C32 C -0.1880(9) 0.1842(7) 0.3336(6) 0.120(4) Uani 1 d .
H32 H -0.2229(9) 0.1606(7) 0.3709(6) 0.143 Uiso 1 calc R
C33 C -0.2493(9) 0.2333(6) 0.2862(6) 0.106(3) Uani 1 d .
H33 H -0.3260(9) 0.2434(6) 0.2908(6) 0.127 Uiso 1 calc R
C34 C -0.2003(8) 0.2685(5) 0.2312(6) 0.106(3) Uani 1 d .
H34 H -0.2428(8) 0.3029(5) 0.1982(6) 0.127 Uiso 1 calc R
C35 C -0.0856(8) 0.2524(5) 0.2250(5) 0.088(2) Uani 1 d .
H35 H -0.0522(8) 0.2755(5) 0.1866(5) 0.106 Uiso 1 calc R
C40 C 0.1998(6) 0.1588(4) 0.3689(4) 0.061(2) Uani 1 d .
C41 C 0.2174(7) 0.2145(4) 0.4242(4) 0.080(2) Uani 1 d .
H41 H 0.2005(7) 0.2622(4) 0.4084(4) 0.097 Uiso 1 calc R
C42 C 0.2603(9) 0.1988(5) 0.5024(5) 0.100(3) Uani 1 d .
H42 H 0.2702(9) 0.2359(5) 0.5396(5) 0.120 Uiso 1 calc R
C43 C 0.2875(9) 0.1312(6) 0.5254(4) 0.103(3) Uani 1 d .
H43 H 0.3173(9) 0.1220(6) 0.5784(4) 0.123 Uiso 1 calc R
C44 C 0.2728(9) 0.0746(5) 0.4728(5) 0.104(3) Uani 1 d .
H44 H 0.2948(9) 0.0278(5) 0.4894(5) 0.125 Uiso 1 calc R
C45 C 0.2235(7) 0.0890(4) 0.3929(4) 0.078(2) Uani 1 d .
H45 H 0.2073(7) 0.0511(4) 0.3569(4) 0.093 Uiso 1 calc R
O98 O 0.0000 0.0000 0.5000 0.209(6) Uiso 1 d S
O99 O -0.0264(15) 0.1479(9) 0.5475(9) 0.208(6) Uiso 0.70 d P

loop_
_atom_type_symbol
_atom_type_description
_atom_type_scat_dispersion_real
_atom_type_scat_dispersion_imag
_atom_type_scat_source
C C 0.0033 0.0016 'International Tables Vol C Tables 4.2.6.8 and 6.1.1.4'
H H 0.0000 0.0000 'International Tables Vol C Tables 4.2.6.8 and 6.1.1.4'
O O 0.0106 0.0060 'International Tables Vol C Tables 4.2.6.8 and 6.1.1.4'
F F 0.0171 0.0103 'International Tables Vol C Tables 4.2.6.8 and 6.1.1.4'
P P 0.1023 0.0942 'International Tables Vol C Tables 4.2.6.8 and 6.1.1.4'
S S 0.1246 0.1234 'International Tables Vol C Tables 4.2.6.8 and 6.1.1.4'
Ru Ru -1.2594 0.8363 'International Tables Vol C Tables 4.2.6.8 and 6.1.1.4'

loop_
_geom_angle_atom_site_label_1
_geom_angle_atom_site_label_2
_geom_angle_atom_site_label_3
_geom_angle
_geom_angle_publ_flag
C1 Ru1 C2 90.0(3) y
C1 Ru1 O6 178.5(2) y
C2 Ru1 O6 90.7(2) y
C1 Ru1 O3 92.8(2) y
C2 Ru1 O3 95.8(2) y
O6 Ru1 O3 85.8(2) y
C1 Ru1 P1 93.0(2) y
C2 Ru1 P1 91.9(2) y
O6 Ru1 P1 88.34(12) y
O3 Ru1 P1 170.41(12) y
C1 Ru1 P2 88.6(2) y
C2 Ru1 P2 175.9(2) y
O6 Ru1 P2 90.77(12) y
O3 Ru1 P2 88.16(13) y
P1 Ru1 P2 84.30(6) y
O4 S1 O5 118.5(5) y
O4 S1 O3 114.0(4) y
O5 S1 O3 113.2(3) y
O4 S1 C3 102.0(5) y
O5 S1 C3 103.8(5) y
O3 S1 C3 102.6(4) y
S1 O3 Ru1 128.3(3) ?
F1 C3 F3 108.2(10) ?
F1 C3 F2 107.7(9) ?
F3 C3 F2 104.6(8) ?
F1 C3 S1 114.3(7) ?
F3 C3 S1 110.3(7) ?
F2 C3 S1 111.2(8) ?
O8 S2 O7 115.2(5) y
O8 S2 O6 114.9(3) y
O7 S2 O6 113.8(3) y
O8 S2 C4 104.8(6) y
O7 S2 C4 103.9(6) y
O6 S2 C4 102.1(4) y
S2 O6 Ru1 125.8(2) ?
F6 C4 F4 110.6(11) ?
F6 C4 F5 108.3(13) ?
F4 C4 F5 107.1(12) ?
F6 C4 S2 112.7(10) ?
F4 C4 S2 110.5(8) ?
F5 C4 S2 107.4(9) ?
O1 C1 Ru1 177.3(6) ?
O2 C2 Ru1 173.8(6) ?
C10 P1 C20 104.6(3) ?
C10 P1 C5 107.6(3) ?
C20 P1 C5 106.3(3) ?
C10 P1 Ru1 115.1(2) ?
C20 P1 Ru1 118.2(2) ?
C5 P1 Ru1 104.4(2) ?
C40 P2 C30 103.5(3) ?
C40 P2 C6 104.9(3) ?
C30 P2 C6 107.6(3) ?
C40 P2 Ru1 118.3(2) ?
C30 P2 Ru1 116.0(2) ?
C6 P2 Ru1 105.7(2) ?
C6 C5 P1 109.2(4) ?
C5 C6 P2 109.9(5) ?
C11 C10 C15 118.6(6) ?
C11 C10 P1 119.4(5) ?
C15 C10 P1 122.0(5) ?
C10 C11 C12 121.6(6) ?
C13 C12 C11 119.3(7) ?
C12 C13 C14 120.2(7) ?
C15 C14 C13 119.6(7) ?
C14 C15 C10 120.6(7) ?
C21 C20 C25 117.2(8) ?
C21 C20 P1 121.4(6) ?
C25 C20 P1 121.4(6) ?
C20 C21 C22 121.5(10) ?
C23 C22 C21 119.4(10) ?
C24 C23 C22 119.5(10) ?
C23 C24 C25 122.4(10) ?
C20 C25 C24 119.9(8) ?
C31 C30 C35 117.3(8) ?
C31 C30 P2 120.4(6) ?
C35 C30 P2 122.2(6) ?
C30 C31 C32 120.4(9) ?
C33 C32 C31 121.6(10) ?
C32 C33 C34 120.4(10) ?
C33 C34 C35 119.0(9) ?
C34 C35 C30 121.3(9) ?
C45 C40 C41 119.6(6) ?
C45 C40 P2 120.9(5) ?
C41 C40 P2 119.2(5) ?
C42 C41 C40 119.7(7) ?
C43 C42 C41 120.8(8) ?
C42 C43 C44 121.6(7) ?
C43 C44 C45 118.6(8) ?
C40 C45 C44 119.6(7) ?

loop_
_geom_bond_atom_site_label_1
_geom_bond_atom_site_label_2
_geom_bond_distance
_geom_bond_publ_flag
Ru1 C1 1.859(7) y
Ru1 C2 1.992(7) y
Ru1 O6 2.182(4) y
Ru1 O3 2.197(4) y
Ru1 P1 2.324(2) y
Ru1 P2 2.418(2) y
S1 O4 1.396(6) y
S1 O5 1.441(7) y
S1 O3 1.480(4) y
S1 C3 1.803(11) y
C3 F1 1.288(12) y
C3 F3 1.326(10) y
C3 F2 1.329(10) y
S2 O8 1.407(5) y
S2 O7 1.417(6) y
S2 O6 1.488(4) y
S2 C4 1.818(11) y
C4 F6 1.225(13) y
C4 F4 1.287(10) y
C4 F5 1.32(2) y
C1 O1 1.152(7) y
C2 O2 1.126(8) y
P1 C10 1.825(6) ?
P1 C20 1.831(7) ?
P1 C5 1.832(6) ?
P2 C40 1.821(6) ?
P2 C30 1.832(8) ?
P2 C6 1.838(7) ?
C5 C6 1.519(10) ?
C10 C11 1.383(8) ?
C10 C15 1.394(9) ?
C11 C12 1.396(8) ?
C12 C13 1.368(10) ?
C13 C14 1.409(10) ?
C14 C15 1.384(10) ?
C20 C21 1.351(10) ?
C20 C25 1.367(11) ?
C21 C22 1.410(14) ?
C22 C23 1.355(14) ?
C23 C24 1.293(12) ?
C24 C25 1.406(13) ?
C30 C31 1.368(10) ?
C30 C35 1.395(9) ?
C31 C32 1.382(13) ?
C32 C33 1.333(12) ?
C33 C34 1.359(13) ?
C34 C35 1.390(12) ?
C40 C45 1.366(9) ?
C40 C41 1.391(9) ?
C41 C42 1.378(10) ?
C42 C43 1.330(11) ?
C43 C44 1.371(12) ?
C44 C45 1.415(10) ?
